data_7251508
loop_
_publ_author_name
'Liu, Tong'
'Jing, Xue-Mei'
'Chen, Jia-Li'
'Ding, Xue-Yao'
'Han, Song-De'
'Xue, Zhen-Zhen'
'Huang, Hong-Hua'
'Pan, Jie'

_publ_section_title
;
 Room temperature phosphorescence and photochromism in a series of
 pyridine-based hybrid compounds
;
_journal_issue 3
_journal_name_full CrystEngComm
_journal_page_first 748
_journal_page_last 761
_journal_paper_doi 10.1039/D5CE01077B
_journal_volume 28
_journal_year 2026
_chemical_formula_moiety 'C19 H21 Cd N7 O7'
_chemical_formula_sum 'C19 H21 Cd N7 O7'
_chemical_formula_weight 571.83
_space_group_crystal_system monoclinic
_space_group_IT_number 14
_space_group_name_Hall '-P 2ybc'
_space_group_name_H-M_alt 'P 1 21/c 1'
_atom_sites_solution_hydrogens geom
_audit_creation_method SHELXL-2016/6
_audit_update_record
;
2025-07-23 deposited with the CCDC.	2025-12-09 downloaded from the CCDC.
;
_cell_angle_alpha 90
_cell_angle_beta 93.455(3)
_cell_angle_gamma 90
_cell_formula_units_Z 8
_cell_length_a 27.4056(7)
_cell_length_b 10.3739(3)
_cell_length_c 16.0893(5)
_cell_measurement_reflns_used 17389
_cell_measurement_temperature 300(2)
_cell_measurement_theta_max 30.7200
_cell_measurement_theta_min 2.0960
_cell_volume 4565.9(2)
_computing_cell_refinement 'CrysAlisPro 1.171.42.84a (Rigaku OD, 2023)'
_computing_data_collection 'CrysAlisPro 1.171.42.84a (Rigaku OD, 2023)'
_computing_data_reduction 'CrysAlisPro 1.171.42.84a (Rigaku OD, 2023)'
_computing_structure_refinement 'SHELXL-2016/6 (Sheldrick, 2016)'
_computing_structure_solution 'SHELXT 2018/2 (Sheldrick, 2018)'
_diffrn_ambient_temperature 300(2)
_diffrn_measured_fraction_theta_full 1.000
_diffrn_measured_fraction_theta_max 1.000
_diffrn_radiation_type MoK\a
_diffrn_radiation_wavelength 0.71073
_diffrn_reflns_av_R_equivalents 0.0474
_diffrn_reflns_av_unetI/netI 0.0384
_diffrn_reflns_Laue_measured_fraction_full 1.000
_diffrn_reflns_Laue_measured_fraction_max 1.000
_diffrn_reflns_limit_h_max 32
_diffrn_reflns_limit_h_min -32
_diffrn_reflns_limit_k_max 12
_diffrn_reflns_limit_k_min -11
_diffrn_reflns_limit_l_max 19
_diffrn_reflns_limit_l_min -19
_diffrn_reflns_number 35763
_diffrn_reflns_point_group_measured_fraction_full 1.000
_diffrn_reflns_point_group_measured_fraction_max 1.000
_diffrn_reflns_theta_full 25.028
_diffrn_reflns_theta_max 25.027
_diffrn_reflns_theta_min 2.100
_exptl_absorpt_coefficient_mu 1.012
_exptl_absorpt_correction_T_max 1.00000
_exptl_absorpt_correction_T_min 0.80607
_exptl_absorpt_correction_type multi-scan
_exptl_absorpt_process_details
;
CrysAlisPro 1.171.42.84a (Rigaku Oxford Diffraction, 2023)
Empirical absorption correction using spherical harmonics,
implemented in SCALE3 ABSPACK scaling algorithm.
;
_exptl_crystal_colour colourless
_exptl_crystal_density_diffrn 1.664
_exptl_crystal_description block
_exptl_crystal_F_000 2304
_exptl_crystal_size_max 0.2
_exptl_crystal_size_mid 0.12
_exptl_crystal_size_min 0.02
_refine_diff_density_max 4.844
_refine_diff_density_min -1.740
_refine_diff_density_rms 0.223
_refine_ls_extinction_coef 0.0027(3)
_refine_ls_extinction_expression Fc^*^=kFc[1+0.001xFc^2^\l^3^/sin(2\q)]^-1/4^
_refine_ls_extinction_method 'SHELXL-2016/6 (Sheldrick 2016)'
_refine_ls_goodness_of_fit_ref 1.193
_refine_ls_hydrogen_treatment constr
_refine_ls_matrix_type full
_refine_ls_number_parameters 620
_refine_ls_number_reflns 8076
_refine_ls_number_restraints 0
_refine_ls_restrained_S_all 1.193
_refine_ls_R_factor_all 0.1244
_refine_ls_R_factor_gt 0.1142
_refine_ls_shift/su_max 0.001
_refine_ls_shift/su_mean 0.000
_refine_ls_structure_factor_coef Fsqd
_refine_ls_weighting_details 'w=1/[\s^2^(Fo^2^)+(0.0609P)^2^+172.4362P] where P=(Fo^2^+2Fc^2^)/3'
_refine_ls_weighting_scheme calc
_refine_ls_wR_factor_gt 0.2984
_refine_ls_wR_factor_ref 0.3035
_reflns_Friedel_coverage 0.000
_reflns_number_gt 6900
_reflns_number_total 8076
_reflns_threshold_expression 'I > 2\s(I)'
_cod_data_source_file d5ce01077b2.cif
_cod_data_source_block A
_cod_original_sg_symbol_H-M 'P 21/c'
_cod_database_code 7251508
_shelx_shelxl_version_number 2016/6
_shelx_space_group_comment
;
The symmetry employed for this shelxl refinement is uniquely defined
by the following loop, which should always be used as a source of
symmetry information in preference to the above space-group names.
They are only intended as comments.
;

loop_
_space_group_symop_operation_xyz
'x, y, z'
'-x, y+1/2, -z+1/2'
'-x, -y, -z'
'x, -y-1/2, z-1/2'

loop_
_atom_site_label
_atom_site_type_symbol
_atom_site_fract_x
_atom_site_fract_y
_atom_site_fract_z
_atom_site_U_iso_or_equiv
_atom_site_adp_type
_atom_site_occupancy
_atom_site_site_symmetry_order
_atom_site_calc_flag
_atom_site_refinement_flags_posn
_atom_site_refinement_flags_adp
_atom_site_refinement_flags_occupancy
_atom_site_disorder_assembly
_atom_site_disorder_group
C9 C 0.4345(8) 0.7604(17) 0.5125(11) 0.062(5) Uani 1 1 d . . . . .
H9 H 0.445072 0.845152 0.508194 0.074 Uiso 1 1 calc R U . . .
C10 C 0.4196(6) 0.6939(17) 0.4431(10) 0.049(4) Uani 1 1 d . . . . .
H10 H 0.420244 0.735245 0.391896 0.058 Uiso 1 1 calc R U . . .
C12 C 0.3828(4) 0.4213(14) 0.6851(8) 0.029(3) Uani 1 1 d . . . . .
C16 C 1.0106(5) 0.5323(15) 0.8119(10) 0.040(3) Uani 1 1 d . . . . .
H16 H 1.011117 0.528271 0.869686 0.048 Uiso 1 1 calc R U . . .
C18 C 0.9660(6) 0.5317(17) 0.6810(10) 0.047(4) Uani 1 1 d . . . . .
H18 H 0.936576 0.526870 0.649173 0.057 Uiso 1 1 calc R U . . .
C21 C 0.8921(6) 0.3258(15) 0.7453(9) 0.038(3) Uani 1 1 d . . . . .
H21 H 0.924473 0.299878 0.743565 0.046 Uiso 1 1 calc R U . . .
C36 C 0.2391(16) 0.294(3) 0.429(3) 0.174(19) Uani 1 1 d . . . . .
H36A H 0.271114 0.275183 0.411129 0.262 Uiso 1 1 calc R U . . .
H36B H 0.215430 0.283790 0.383066 0.262 Uiso 1 1 calc R U . . .
H36C H 0.231607 0.235856 0.472942 0.262 Uiso 1 1 calc R U . . .
C38 C 0.271(2) 0.638(3) 0.458(3) 0.23(3) Uani 1 1 d . . . . .
H38A H 0.290496 0.648496 0.509551 0.352 Uiso 1 1 calc R U . . .
H38B H 0.238182 0.662958 0.465512 0.352 Uiso 1 1 calc R U . . .
H38C H 0.284560 0.691540 0.416089 0.352 Uiso 1 1 calc R U . . .
C20A C 1.0095(6) 0.5406(17) 0.6436(10) 0.048(4) Uani 1 1 d . . . . .
H20A H 1.009658 0.544637 0.585827 0.058 Uiso 1 1 calc R U . . .
C7B C 0.4191(4) 0.5758(14) 0.5925(8) 0.029(3) Uani 1 1 d . . . . .
C15B C 0.3117(6) 0.2452(17) 0.7155(11) 0.051(4) Uani 1 1 d . . . . .
H15B H 0.287536 0.185258 0.725737 0.061 Uiso 1 1 calc R U . . .
C6C C 0.4034(5) 0.5166(15) 0.5200(9) 0.037(3) Uani 1 1 d . . . . .
H6C H 0.391508 0.432888 0.523265 0.044 Uiso 1 1 calc R U . . .
C14C C 0.2990(5) 0.3558(18) 0.6720(11) 0.052(5) Uani 1 1 d . . . . .
H14C H 0.266736 0.370416 0.653122 0.063 Uiso 1 1 calc R U . . .
C8D C 0.4339(6) 0.7033(16) 0.5886(10) 0.045(4) Uani 1 1 d . . . . .
H8D H 0.443128 0.748783 0.636852 0.055 Uiso 1 1 calc R U . . .
C27D C 0.9192(5) 0.5847(15) 0.8877(9) 0.036(3) Uani 1 1 d . . . . .
C17G C 0.9666(5) 0.5299(15) 0.7691(9) 0.037(3) Uani 1 1 d . . . . .
C25G C 0.8107(6) 0.2856(17) 0.7217(12) 0.052(4) Uani 1 1 d . . . . .
H25G H 0.785263 0.230659 0.704166 0.062 Uiso 1 1 calc R U . . .
C33H C 0.7599(7) 0.4639(19) 1.0429(14) 0.061(5) Uani 1 1 d . . . . .
C22I C 0.8824(5) 0.4442(13) 0.7781(9) 0.033(3) Uani 1 1 d . . . . .
C23I C 0.8359(6) 0.4858(17) 0.7801(12) 0.052(4) Uani 1 1 d . . . . .
H23I H 0.828975 0.567738 0.799574 0.062 Uiso 1 1 calc R U . . .
C5J C 0.5481(6) 0.5322(16) 0.8162(9) 0.044(4) Uani 1 1 d . . . . .
H5J H 0.577272 0.537696 0.848538 0.053 Uiso 1 1 calc R U . . .
C2K C 0.4631(5) 0.5163(13) 0.7221(8) 0.028(3) Uani 1 1 d . . . . .
C19K C 1.0531(6) 0.5437(17) 0.6912(11) 0.049(4) Uani 1 1 d . . . . .
H19K H 1.082591 0.548437 0.665636 0.059 Uiso 1 1 calc R U . . .
C28L C 0.9320(7) 0.7118(17) 0.8995(12) 0.058(5) Uani 1 1 d . . . . .
H28L H 0.942602 0.761215 0.855875 0.070 Uiso 1 1 calc R U . . .
C3M C 0.4619(6) 0.5248(17) 0.8078(9) 0.046(4) Uani 1 1 d . . . . .
H3M H 0.432026 0.525414 0.832200 0.055 Uiso 1 1 calc R U . . .
C30M C 0.9115(6) 0.6886(16) 1.0403(10) 0.048(4) Uani 1 1 d . . . . .
H30M H 0.907439 0.725978 1.091969 0.057 Uiso 1 1 calc R U . . .
C24N C 0.7996(6) 0.4056(19) 0.7531(13) 0.062(5) Uani 1 1 d . . . . .
H24N H 0.767203 0.430969 0.755504 0.074 Uiso 1 1 calc R U . . .
C29P C 0.9287(8) 0.7652(18) 0.9790(12) 0.064(5) Uani 1 1 d . . . . .
H29P H 0.937989 0.850049 0.989887 0.077 Uiso 1 1 calc R U . . .
C11Q C 0.3913(5) 0.3055(15) 0.7272(10) 0.038(3) Uani 1 1 d . . . . .
H11Q H 0.423338 0.286321 0.745132 0.046 Uiso 1 1 calc R U . . .
C1R C 0.5077(5) 0.5124(16) 0.6885(9) 0.038(3) Uani 1 1 d . . . . .
H1R H 0.508960 0.500943 0.631301 0.046 Uiso 1 1 calc R U . . .
C34R C 0.7741(9) 0.456(3) 0.9472(14) 0.086(7) Uani 1 1 d . . . . .
H34A H 0.794689 0.527159 0.935026 0.128 Uiso 1 1 calc R U . . .
H34B H 0.744822 0.458539 0.911267 0.128 Uiso 1 1 calc R U . . .
H34C H 0.791093 0.376455 0.938452 0.128 Uiso 1 1 calc R U . . .
C31T C 0.7012(10) 0.487(3) 1.1422(16) 0.114(11) Uani 1 1 d . . . . .
H31A H 0.729607 0.474390 1.179315 0.171 Uiso 1 1 calc R U . . .
H31B H 0.676994 0.423300 1.153755 0.171 Uiso 1 1 calc R U . . .
H31C H 0.688188 0.571308 1.149976 0.171 Uiso 1 1 calc R U . . .
C26U C 0.9039(5) 0.5142(14) 0.9547(9) 0.036(3) Uani 1 1 d . . . . .
H26U H 0.895803 0.427819 0.946799 0.044 Uiso 1 1 calc R U . . .
C32U C 0.6760(8) 0.483(3) 0.9880(17) 0.108(10) Uani 1 1 d . . . . .
H32A H 0.676191 0.567901 0.964562 0.162 Uiso 1 1 calc R U . . .
H32B H 0.645082 0.467010 1.011013 0.162 Uiso 1 1 calc R U . . .
H32C H 0.681197 0.420534 0.945255 0.162 Uiso 1 1 calc R U . . .
C4X C 0.5040(6) 0.5324(16) 0.8565(10) 0.042(4) Uani 1 1 d . . . . .
H4X H 0.503713 0.537414 0.914214 0.050 Uiso 1 1 calc R U . . .
C37X C 0.2729(10) 0.481(3) 0.4276(15) 0.097(9) Uani 1 1 d . . . . .
C13Y C 0.3340(6) 0.4422(17) 0.6574(11) 0.048(4) Uani 1 1 d . . . . .
H13Y H 0.325669 0.517218 0.628270 0.057 Uiso 1 1 calc R U . . .
C35Y C 0.1951(13) 0.482(4) 0.506(2) 0.150(16) Uani 1 1 d . . . . .
H35A H 0.202444 0.545052 0.548610 0.226 Uiso 1 1 calc R U . . .
H35B H 0.182955 0.405118 0.530638 0.226 Uiso 1 1 calc R U . . .
H35C H 0.170819 0.515781 0.466330 0.226 Uiso 1 1 calc R U . . .
Cd1 Cd 0.37562(4) 0.45282(11) 0.33033(6) 0.0345(4) Uani 1 1 d . . . . .
Cd2 Cd 0.87260(4) 0.44017(11) 1.14132(7) 0.0380(4) Uani 1 1 d . . . . .
N1 N 0.4197(4) 0.5087(12) 0.6678(7) 0.036(3) Uani 1 1 d . . . . .
N2 N 0.3575(4) 0.2215(12) 0.7433(7) 0.036(3) Uani 1 1 d . . . . .
N3 N 0.5500(4) 0.5248(13) 0.7356(7) 0.036(3) Uani 1 1 d . . . . .
N4 N 0.4039(5) 0.5707(12) 0.4444(7) 0.036(3) Uani 1 1 d . . . . .
N5 N 0.4201(7) 0.2188(17) 0.4418(12) 0.068(5) Uani 1 1 d . . . . .
N8 N 0.9230(5) 0.5254(13) 0.8102(7) 0.040(3) Uani 1 1 d . . . . .
N11 N 0.9003(5) 0.5663(13) 1.0309(8) 0.040(3) Uani 1 1 d . . . . .
N12 N 0.7152(6) 0.4721(18) 1.0538(12) 0.072(5) Uani 1 1 d . . . . .
N10A N 1.0529(4) 0.5398(13) 0.7771(9) 0.043(3) Uani 1 1 d . . . . .
N9F N 0.8570(5) 0.2461(13) 0.7159(9) 0.045(3) Uani 1 1 d . . . . .
N13H N 0.8343(5) 0.6316(18) 1.2609(10) 0.060(4) Uani 1 1 d . . . . .
N6L N 0.3370(5) 0.6765(15) 0.2212(9) 0.052(4) Uani 1 1 d . . . . .
N14P N 0.9106(6) 0.2070(14) 1.0377(9) 0.053(4) Uani 1 1 d . . . . .
N7Q N 0.2375(8) 0.453(3) 0.4657(17) 0.131(11) Uani 1 1 d . . . . .
O4 O 0.3143(7) 0.7432(15) 0.1714(11) 0.097(6) Uani 1 1 d . . . . .
O12 O 0.8591(6) 0.668(2) 1.2024(11) 0.104(6) Uani 1 1 d . . . . .
O13 O 0.8164(6) 0.7123(15) 1.3068(12) 0.093(6) Uani 1 1 d . . . . .
O10E O 0.9398(7) 0.2687(19) 1.0798(11) 0.100(6) Uani 1 1 d . . . . .
O14E O 0.7923(4) 0.4540(14) 1.0993(9) 0.064(4) Uani 1 1 d . . . . .
O5J O 0.3672(7) 0.716(2) 0.2694(12) 0.111(7) Uani 1 1 d . . . . .
O9N O 0.9180(7) 0.1034(16) 1.0070(10) 0.090(5) Uani 1 1 d . . . . .
O1O O 0.4461(9) 0.283(2) 0.3999(13) 0.125(8) Uani 1 1 d . . . . .
O2O O 0.4306(6) 0.1197(16) 0.4785(10) 0.085(5) Uani 1 1 d . . . . .
O11S O 0.8304(6) 0.5185(14) 1.2753(11) 0.081(5) Uani 1 1 d . . . . .
O6T O 0.3307(6) 0.5558(13) 0.2195(9) 0.073(4) Uani 1 1 d . . . . .
O8V O 0.8681(5) 0.2604(13) 1.0331(10) 0.074(4) Uani 1 1 d . . . . .
O3W O 0.3750(7) 0.2579(16) 0.4317(12) 0.102(6) Uani 1 1 d . . . . .
O7Z O 0.3011(5) 0.4532(16) 0.3871(10) 0.074(4) Uani 1 1 d . . . . .

loop_
_atom_site_aniso_label
_atom_site_aniso_U_11
_atom_site_aniso_U_22
_atom_site_aniso_U_33
_atom_site_aniso_U_23
_atom_site_aniso_U_13
_atom_site_aniso_U_12
C9 0.095(15) 0.038(9) 0.051(10) 0.016(8) -0.010(10) -0.027(10)
C10 0.055(10) 0.055(10) 0.035(8) 0.012(7) -0.010(7) -0.016(8)
C12 0.017(6) 0.039(8) 0.031(7) 0.010(6) 0.006(5) 0.000(5)
C16 0.036(8) 0.045(9) 0.039(8) -0.001(7) 0.004(6) -0.005(7)
C18 0.055(10) 0.052(10) 0.034(8) -0.001(7) -0.002(7) -0.008(8)
C21 0.038(8) 0.043(8) 0.034(8) -0.010(7) -0.001(6) -0.004(7)
C36 0.21(4) 0.08(2) 0.23(5) 0.00(3) -0.06(4) -0.02(3)
C38 0.37(7) 0.047(16) 0.26(5) -0.02(2) -0.23(5) 0.04(3)
C20A 0.053(10) 0.059(11) 0.035(8) 0.002(7) 0.014(7) -0.005(8)
C7B 0.021(6) 0.041(8) 0.023(6) 0.006(6) 0.001(5) -0.002(5)
C15B 0.044(9) 0.052(10) 0.057(10) 0.013(8) -0.006(8) -0.015(8)
C6C 0.037(8) 0.036(8) 0.036(8) 0.002(6) -0.004(6) -0.002(6)
C14C 0.023(7) 0.069(12) 0.064(11) 0.027(9) -0.002(7) -0.001(7)
C8D 0.053(9) 0.044(9) 0.038(9) 0.001(7) -0.007(7) -0.012(7)
C27D 0.033(7) 0.042(8) 0.033(7) -0.003(6) 0.006(6) 0.003(6)
C17G 0.029(7) 0.040(8) 0.041(8) 0.000(7) 0.000(6) -0.011(6)
C25G 0.038(9) 0.050(10) 0.068(12) -0.017(9) 0.011(8) -0.008(7)
C33H 0.043(10) 0.055(11) 0.086(15) -0.007(10) 0.006(10) 0.009(8)
C22I 0.032(7) 0.032(7) 0.035(8) 0.001(6) 0.009(6) -0.001(6)
C23I 0.043(9) 0.043(9) 0.070(12) -0.021(9) 0.005(8) 0.001(7)
C5J 0.052(9) 0.048(9) 0.030(8) 0.001(7) -0.011(7) 0.003(7)
C2K 0.028(7) 0.033(7) 0.024(6) 0.000(5) -0.008(5) -0.006(6)
C19K 0.048(10) 0.052(10) 0.048(10) 0.002(8) 0.016(8) -0.007(8)
C28L 0.076(13) 0.043(10) 0.059(11) -0.008(8) 0.028(10) -0.021(9)
C3M 0.050(9) 0.057(10) 0.032(8) 0.000(7) 0.017(7) -0.006(8)
C30M 0.061(10) 0.044(9) 0.041(9) -0.013(7) 0.014(8) -0.011(8)
C24N 0.028(8) 0.066(12) 0.091(15) -0.029(11) -0.001(9) 0.003(8)
C29P 0.084(14) 0.046(10) 0.064(12) -0.017(9) 0.023(10) -0.030(10)
C11Q 0.024(7) 0.041(8) 0.049(9) 0.010(7) 0.002(6) 0.005(6)
C1R 0.033(7) 0.056(9) 0.026(7) 0.005(7) 0.002(6) -0.003(7)
C34R 0.087(17) 0.11(2) 0.064(14) 0.004(13) 0.003(12) 0.008(14)
C31T 0.093(19) 0.18(3) 0.073(16) 0.026(19) 0.036(15) 0.04(2)
C26U 0.041(8) 0.032(7) 0.036(8) 0.005(6) 0.002(6) -0.008(6)
C32U 0.038(11) 0.19(3) 0.097(19) -0.02(2) -0.019(11) 0.016(15)
C4X 0.043(8) 0.050(9) 0.031(8) 0.005(7) 0.000(6) -0.002(7)
C37X 0.073(16) 0.16(3) 0.053(13) 0.011(16) -0.002(12) 0.003(17)
C13Y 0.038(8) 0.056(10) 0.049(10) 0.016(8) 0.003(7) 0.005(7)
C35Y 0.12(3) 0.20(4) 0.13(3) 0.06(3) 0.05(2) 0.07(3)
Cd1 0.0295(6) 0.0390(6) 0.0346(6) -0.0036(4) -0.0003(4) 0.0001(4)
Cd2 0.0348(6) 0.0398(7) 0.0396(7) 0.0045(5) 0.0047(5) -0.0002(4)
N1 0.034(6) 0.041(7) 0.034(6) 0.008(5) 0.006(5) -0.004(5)
N2 0.034(6) 0.039(7) 0.035(7) 0.010(5) -0.003(5) -0.002(5)
N3 0.022(6) 0.052(8) 0.034(6) -0.003(6) -0.002(5) -0.005(5)
N4 0.045(7) 0.037(7) 0.024(6) 0.005(5) -0.002(5) 0.001(5)
N5 0.078(12) 0.053(10) 0.075(12) -0.009(9) 0.015(10) -0.005(9)
N8 0.040(7) 0.053(8) 0.027(6) -0.007(6) 0.005(5) -0.012(6)
N11 0.046(7) 0.043(7) 0.032(7) -0.004(6) 0.002(5) -0.012(6)
N12 0.059(10) 0.069(11) 0.088(13) -0.009(10) 0.009(9) 0.008(9)
N10A 0.023(6) 0.051(8) 0.054(8) -0.003(6) 0.000(5) -0.001(5)
N9F 0.038(7) 0.037(7) 0.059(8) -0.004(6) 0.002(6) -0.002(6)
N13H 0.044(8) 0.078(12) 0.058(10) -0.026(9) 0.007(7) 0.000(8)
N6L 0.052(8) 0.052(9) 0.051(9) 0.009(7) -0.002(7) 0.010(7)
N14P 0.064(10) 0.044(8) 0.049(9) 0.009(7) -0.003(7) 0.000(7)
N7Q 0.072(14) 0.20(3) 0.13(2) 0.05(2) 0.064(15) 0.036(17)
O4 0.121(14) 0.064(10) 0.099(12) 0.025(9) -0.039(11) 0.014(10)
O12 0.089(11) 0.146(17) 0.083(11) 0.006(11) 0.054(10) 0.002(12)
O13 0.100(12) 0.059(9) 0.127(14) -0.031(9) 0.062(11) -0.015(8)
O10E 0.105(13) 0.103(13) 0.091(12) -0.010(11) -0.003(10) -0.043(11)
O14E 0.036(6) 0.080(9) 0.074(9) 0.008(7) -0.014(6) 0.013(6)
O5J 0.104(13) 0.123(16) 0.099(13) -0.032(12) -0.052(11) 0.017(12)
O9N 0.120(14) 0.071(10) 0.079(11) -0.032(9) 0.007(10) 0.018(10)
O1O 0.150(19) 0.116(16) 0.109(15) 0.021(13) 0.011(13) -0.062(15)
O2O 0.091(11) 0.082(11) 0.080(10) 0.039(9) -0.014(8) 0.026(9)
O11S 0.088(11) 0.050(9) 0.103(12) -0.017(8) -0.011(9) 0.013(8)
O6T 0.085(10) 0.055(9) 0.075(10) 0.014(7) -0.025(8) 0.009(7)
O8V 0.073(9) 0.052(8) 0.100(11) 0.002(8) 0.036(8) 0.009(7)
O3W 0.111(14) 0.066(10) 0.122(15) -0.008(10) -0.050(12) 0.017(10)
O7Z 0.041(7) 0.098(11) 0.086(10) -0.010(9) 0.031(7) 0.003(7)

loop_
_atom_type_symbol
_atom_type_description
_atom_type_scat_dispersion_real
_atom_type_scat_dispersion_imag
_atom_type_scat_source
C C 0.0033 0.0016 'International Tables Vol C Tables 4.2.6.8 and 6.1.1.4'
H H 0.0000 0.0000 'International Tables Vol C Tables 4.2.6.8 and 6.1.1.4'
N N 0.0061 0.0033 'International Tables Vol C Tables 4.2.6.8 and 6.1.1.4'
O O 0.0106 0.0060 'International Tables Vol C Tables 4.2.6.8 and 6.1.1.4'
Cd Cd -0.8075 1.2024 'International Tables Vol C Tables 4.2.6.8 and 6.1.1.4'

loop_
_geom_angle_atom_site_label_1
_geom_angle_atom_site_label_2
_geom_angle_atom_site_label_3
_geom_angle
_geom_angle_site_symmetry_1
_geom_angle_site_symmetry_3
_geom_angle_publ_flag
C10 C9 C8D 120.1(16) . . ?
N4 C10 C9 123.4(15) . . ?
C11Q C12 N1 123.7(12) . . ?
C11Q C12 C13Y 114.6(13) . . ?
N1 C12 C13Y 121.7(13) . . ?
N10A C16 C17G 124.3(15) . . ?
C20A C18 C17G 118.8(16) . . ?
N9F C21 C22I 122.8(14) . . ?
C18 C20A C19K 120.2(15) . . ?
C6C C7B C8D 118.0(13) . . ?
C6C C7B N1 120.2(13) . . ?
C8D C7B N1 121.8(13) . . ?
N2 C15B C14C 121.9(15) . . ?
N4 C6C C7B 124.5(14) . . ?
C13Y C14C C15B 118.9(15) . . ?
C9 C8D C7B 118.4(15) . . ?
C28L C27D C26U 118.9(14) . . ?
C28L C27D N8 120.9(14) . . ?
C26U C27D N8 120.2(14) . . ?
C16 C17G N8 121.4(14) . . ?
C16 C17G C18 117.8(14) . . ?
N8 C17G C18 120.8(14) . . ?
N9F C25G C24N 121.8(15) . . ?
O14E C33H N12 125(2) . . ?
O14E C33H C34R 119.5(17) . . ?
N12 C33H C34R 116(2) . . ?
C23I C22I C21 120.0(14) . . ?
C23I C22I N8 120.5(13) . . ?
C21 C22I N8 119.5(13) . . ?
C24N C23I C22I 118.4(16) . . ?
N3 C5J C4X 123.2(14) . . ?
C1R C2K C3M 118.0(13) . . ?
C1R C2K N1 119.1(12) . . ?
C3M C2K N1 122.8(13) . . ?
C20A C19K N10A 119.9(14) . . ?
C27D C28L C29P 118.4(16) . . ?
C4X C3M C2K 120.7(14) . . ?
N11 C30M C29P 124.4(15) . . ?
C23I C24N C25G 120.0(16) . . ?
C30M C29P C28L 118.1(16) . . ?
N2 C11Q C12 124.9(13) . . ?
N3 C1R C2K 122.2(13) . . ?
N11 C26U C27D 122.5(14) . . ?
C3M C4X C5J 117.2(14) . . ?
O7Z C37X N7Q 150(4) . . ?
O7Z C37X C38 117(3) . . ?
N7Q C37X C38 93(3) . . ?
C14C C13Y C12 121.3(15) . . ?
O7Z Cd1 N4 86.9(5) . . ?
O7Z Cd1 N2 94.5(5) . 4_565 ?
N4 Cd1 N2 160.8(4) . 4_565 ?
O7Z Cd1 O6T 82.1(6) . . ?
N4 Cd1 O6T 119.8(5) . . ?
N2 Cd1 O6T 79.3(5) 4_565 . ?
O7Z Cd1 N3 173.4(5) . 3_666 ?
N4 Cd1 N3 92.7(4) . 3_666 ?
N2 Cd1 N3 88.0(4) 4_565 3_666 ?
O6T Cd1 N3 92.4(5) . 3_666 ?
O7Z Cd1 O3W 73.2(6) . . ?
N4 Cd1 O3W 85.8(5) . . ?
N2 Cd1 O3W 76.3(5) 4_565 . ?
O6T Cd1 O3W 143.5(5) . . ?
N3 Cd1 O3W 113.3(6) 3_666 . ?
O14E Cd2 N9F 90.1(5) . 4_566 ?
O14E Cd2 N11 95.2(5) . . ?
N9F Cd2 N11 157.3(5) 4_566 . ?
O14E Cd2 N10A 161.5(5) . 3_767 ?
N9F Cd2 N10A 88.0(5) 4_566 3_767 ?
N11 Cd2 N10A 93.6(5) . 3_767 ?
O14E Cd2 O8V 80.6(5) . . ?
N9F Cd2 O8V 75.0(5) 4_566 . ?
N11 Cd2 O8V 84.0(4) . . ?
N10A Cd2 O8V 116.6(5) 3_767 . ?
O14E Cd2 O12 84.1(6) . . ?
N9F Cd2 O12 121.7(5) 4_566 . ?
N11 Cd2 O12 80.8(5) . . ?
N10A Cd2 O12 81.3(5) 3_767 . ?
O8V Cd2 O12 157.4(6) . . ?
O14E Cd2 O11S 76.0(5) . . ?
N9F Cd2 O11S 74.4(5) 4_566 . ?
N11 Cd2 O11S 128.3(5) . . ?
N10A Cd2 O11S 85.7(5) 3_767 . ?
O8V Cd2 O11S 141.1(5) . . ?
O12 Cd2 O11S 47.9(5) . . ?
C7B N1 C12 121.7(12) . . ?
C7B N1 C2K 117.8(11) . . ?
C12 N1 C2K 119.9(11) . . ?
C11Q N2 C15B 118.4(13) . . ?
C11Q N2 Cd1 120.7(9) . 4_566 ?
C15B N2 Cd1 120.6(10) . 4_566 ?
C5J N3 C1R 118.5(13) . . ?
C5J N3 Cd1 121.9(10) . 3_666 ?
C1R N3 Cd1 119.4(9) . 3_666 ?
C6C N4 C10 115.6(13) . . ?
C6C N4 Cd1 118.7(10) . . ?
C10 N4 Cd1 125.7(10) . . ?
O1O N5 O2O 128(2) . . ?
O1O N5 O3W 110(2) . . ?
O2O N5 O3W 121.4(19) . . ?
C27D N8 C17G 121.1(12) . . ?
C27D N8 C22I 118.1(12) . . ?
C17G N8 C22I 120.3(12) . . ?
C30M N11 C26U 117.6(13) . . ?
C30M N11 Cd2 122.1(10) . . ?
C26U N11 Cd2 120.3(10) . . ?
C33H N12 C32U 126(2) . . ?
C33H N12 C31T 117(2) . . ?
C32U N12 C31T 117.4(19) . . ?
C16 N10A C19K 118.9(14) . . ?
C16 N10A Cd2 121.3(11) . 3_767 ?
C19K N10A Cd2 119.7(10) . 3_767 ?
C21 N9F C25G 116.8(14) . . ?
C21 N9F Cd2 123.2(10) . 4_565 ?
C25G N9F Cd2 119.5(11) . 4_565 ?
O11S N13H O13 120.2(18) . . ?
O11S N13H O12 119.8(18) . . ?
O13 N13H O12 120(2) . . ?
O5J N6L O4 123.8(19) . . ?
O5J N6L O6T 116.7(17) . . ?
O4 N6L O6T 119.4(17) . . ?
O10E N14P O9N 125.8(19) . . ?
O10E N14P O8V 111.9(18) . . ?
O9N N14P O8V 122.2(18) . . ?
C37X N7Q C35Y 154(4) . . ?
C37X N7Q C36 91(3) . . ?
C35Y N7Q C36 113(3) . . ?
N13H O12 Cd2 96.2(14) . . ?
C33H O14E Cd2 150.0(14) . . ?
N13H O11S Cd2 95.5(13) . . ?
N6L O6T Cd1 111.6(11) . . ?
N14P O8V Cd2 105.6(12) . . ?
N5 O3W Cd1 106.2(15) . . ?
C37X O7Z Cd1 159(2) . . ?

loop_
_geom_bond_atom_site_label_1
_geom_bond_atom_site_label_2
_geom_bond_distance
_geom_bond_site_symmetry_2
_geom_bond_publ_flag
C9 C10 1.35(2) . ?
C9 C8D 1.36(2) . ?
C10 N4 1.35(2) . ?
C12 C11Q 1.392(19) . ?
C12 N1 1.398(17) . ?
C12 C13Y 1.40(2) . ?
C16 N10A 1.319(19) . ?
C16 C17G 1.35(2) . ?
C18 C20A 1.37(2) . ?
C18 C17G 1.42(2) . ?
C21 N9F 1.332(19) . ?
C21 C22I 1.37(2) . ?
C36 N7Q 1.76(4) . ?
C38 C37X 1.70(4) . ?
C20A C19K 1.38(2) . ?
C7B C6C 1.366(19) . ?
C7B C8D 1.39(2) . ?
C7B N1 1.397(17) . ?
C15B N2 1.33(2) . ?
C15B C14C 1.38(2) . ?
C6C N4 1.340(18) . ?
C14C C13Y 1.34(2) . ?
C27D C28L 1.38(2) . ?
C27D C26U 1.39(2) . ?
C27D N8 1.400(18) . ?
C17G N8 1.401(18) . ?
C25G N9F 1.34(2) . ?
C25G C24N 1.38(2) . ?
C33H O14E 1.23(2) . ?
C33H N12 1.25(2) . ?
C33H C34R 1.61(3) . ?
C22I C23I 1.35(2) . ?
C22I N8 1.463(18) . ?
C23I C24N 1.35(2) . ?
C5J N3 1.303(19) . ?
C5J C4X 1.40(2) . ?
C2K C1R 1.367(19) . ?
C2K C3M 1.38(2) . ?
C2K N1 1.433(17) . ?
C19K N10A 1.38(2) . ?
C28L C29P 1.40(2) . ?
C3M C4X 1.36(2) . ?
C30M N11 1.31(2) . ?
C30M C29P 1.37(2) . ?
C11Q N2 1.308(19) . ?
C1R N3 1.354(18) . ?
C31T N12 1.50(3) . ?
C26U N11 1.348(19) . ?
C32U N12 1.47(3) . ?
C37X O7Z 1.08(3) . ?
C37X N7Q 1.21(3) . ?
C35Y N7Q 1.40(3) . ?
Cd1 O7Z 2.286(12) . ?
Cd1 N4 2.301(12) . ?
Cd1 N2 2.323(12) 4_565 ?
Cd1 O6T 2.360(13) . ?
Cd1 N3 2.365(11) 3_666 ?
Cd1 O3W 2.598(19) . ?
Cd2 O14E 2.269(11) . ?
Cd2 N9F 2.328(13) 4_566 ?
Cd2 N11 2.368(13) . ?
Cd2 N10A 2.370(12) 3_767 ?
Cd2 O8V 2.549(15) . ?
Cd2 O12 2.59(2) . ?
Cd2 O11S 2.635(17) . ?
N5 O1O 1.21(2) . ?
N5 O2O 1.21(2) . ?
N5 O3W 1.30(2) . ?
N13H O11S 1.20(2) . ?
N13H O13 1.24(2) . ?
N13H O12 1.25(2) . ?
N6L O5J 1.17(2) . ?
N6L O4 1.204(19) . ?
N6L O6T 1.26(2) . ?
N14P O10E 1.20(2) . ?
N14P O9N 1.21(2) . ?
N14P O8V 1.29(2) . ?

loop_
_geom_torsion_atom_site_label_1
_geom_torsion_atom_site_label_2
_geom_torsion_atom_site_label_3
_geom_torsion_atom_site_label_4
_geom_torsion
_geom_torsion_site_symmetry_1
_geom_torsion_site_symmetry_2
_geom_torsion_site_symmetry_3
_geom_torsion_site_symmetry_4
_geom_torsion_publ_flag
C8D C9 C10 N4 0(3) . . . . ?
C17G C18 C20A C19K 2(3) . . . . ?
C8D C7B C6C N4 4(2) . . . . ?
N1 C7B C6C N4 -176.4(13) . . . . ?
N2 C15B C14C C13Y 0(3) . . . . ?
C10 C9 C8D C7B 2(3) . . . . ?
C6C C7B C8D C9 -4(2) . . . . ?
N1 C7B C8D C9 177.0(16) . . . . ?
N10A C16 C17G N8 -178.2(15) . . . . ?
N10A C16 C17G C18 2(3) . . . . ?
C20A C18 C17G C16 -2(2) . . . . ?
C20A C18 C17G N8 177.8(15) . . . . ?
N9F C21 C22I C23I -1(2) . . . . ?
N9F C21 C22I N8 179.2(14) . . . . ?
C21 C22I C23I C24N 3(3) . . . . ?
N8 C22I C23I C24N -177.3(17) . . . . ?
C18 C20A C19K N10A -1(3) . . . . ?
C26U C27D C28L C29P 0(3) . . . . ?
N8 C27D C28L C29P -178.3(17) . . . . ?
C1R C2K C3M C4X 2(2) . . . . ?
N1 C2K C3M C4X -179.7(15) . . . . ?
C22I C23I C24N C25G -2(3) . . . . ?
N9F C25G C24N C23I -1(3) . . . . ?
N11 C30M C29P C28L 4(3) . . . . ?
C27D C28L C29P C30M -2(3) . . . . ?
N1 C12 C11Q N2 -179.3(14) . . . . ?
C13Y C12 C11Q N2 -2(2) . . . . ?
C3M C2K C1R N3 -4(2) . . . . ?
N1 C2K C1R N3 177.1(14) . . . . ?
C28L C27D C26U N11 1(2) . . . . ?
N8 C27D C26U N11 179.0(14) . . . . ?
C2K C3M C4X C5J 1(2) . . . . ?
N3 C5J C4X C3M 0(3) . . . . ?
C15B C14C C13Y C12 0(3) . . . . ?
C11Q C12 C13Y C14C 1(2) . . . . ?
N1 C12 C13Y C14C 178.0(16) . . . . ?
C6C C7B N1 C12 -37.8(19) . . . . ?
C8D C7B N1 C12 141.7(15) . . . . ?
C6C C7B N1 C2K 132.6(14) . . . . ?
C8D C7B N1 C2K -47.9(19) . . . . ?
C11Q C12 N1 C7B 141.5(15) . . . . ?
C13Y C12 N1 C7B -36(2) . . . . ?
C11Q C12 N1 C2K -29(2) . . . . ?
C13Y C12 N1 C2K 154.2(14) . . . . ?
C1R C2K N1 C7B -40.1(19) . . . . ?
C3M C2K N1 C7B 141.3(15) . . . . ?
C1R C2K N1 C12 130.5(15) . . . . ?
C3M C2K N1 C12 -48(2) . . . . ?
C12 C11Q N2 C15B 2(2) . . . . ?
C12 C11Q N2 Cd1 -171.2(11) . . . 4_566 ?
C14C C15B N2 C11Q -1(3) . . . . ?
C14C C15B N2 Cd1 172.2(14) . . . 4_566 ?
C4X C5J N3 C1R -2(2) . . . . ?
C4X C5J N3 Cd1 173.4(12) . . . 3_666 ?
C2K C1R N3 C5J 5(2) . . . . ?
C2K C1R N3 Cd1 -171.1(11) . . . 3_666 ?
C7B C6C N4 C10 -3(2) . . . . ?
C7B C6C N4 Cd1 180.0(11) . . . . ?
C9 C10 N4 C6C 1(3) . . . . ?
C9 C10 N4 Cd1 177.8(15) . . . . ?
C28L C27D N8 C17G 52(2) . . . . ?
C26U C27D N8 C17G -125.6(16) . . . . ?
C28L C27D N8 C22I -135.6(17) . . . . ?
C26U C27D N8 C22I 47(2) . . . . ?
C16 C17G N8 C27D 32(2) . . . . ?
C18 C17G N8 C27D -148.0(15) . . . . ?
C16 C17G N8 C22I -139.7(15) . . . . ?
C18 C17G N8 C22I 40(2) . . . . ?
C23I C22I N8 C27D 47(2) . . . . ?
C21 C22I N8 C27D -133.9(15) . . . . ?
C23I C22I N8 C17G -141.1(16) . . . . ?
C21 C22I N8 C17G 38(2) . . . . ?
C29P C30M N11 C26U -3(3) . . . . ?
C29P C30M N11 Cd2 178.5(15) . . . . ?
C27D C26U N11 C30M 1(2) . . . . ?
C27D C26U N11 Cd2 178.9(11) . . . . ?
O14E C33H N12 C32U -179(2) . . . . ?
C34R C33H N12 C32U -4(3) . . . . ?
O14E C33H N12 C31T 8(3) . . . . ?
C34R C33H N12 C31T -177(2) . . . . ?
C17G C16 N10A C19K -1(2) . . . . ?
C17G C16 N10A Cd2 175.1(12) . . . 3_767 ?
C20A C19K N10A C16 0(2) . . . . ?
C20A C19K N10A Cd2 -175.8(13) . . . 3_767 ?
C22I C21 N9F C25G -2(2) . . . . ?
C22I C21 N9F Cd2 170.0(11) . . . 4_565 ?
C24N C25G N9F C21 3(3) . . . . ?
C24N C25G N9F Cd2 -169.1(15) . . . 4_565 ?
O7Z C37X N7Q C35Y -159(6) . . . . ?
C38 C37X N7Q C35Y 20(8) . . . . ?
O7Z C37X N7Q C36 -1(6) . . . . ?
C38 C37X N7Q C36 178(2) . . . . ?
O11S N13H O12 Cd2 9(2) . . . . ?
O13 N13H O12 Cd2 -175.8(16) . . . . ?
N12 C33H O14E Cd2 -177.6(18) . . . . ?
C34R C33H O14E Cd2 7(4) . . . . ?
O13 N13H O11S Cd2 176.0(16) . . . . ?
O12 N13H O11S Cd2 -8(2) . . . . ?
O5J N6L O6T Cd1 8(2) . . . . ?
O4 N6L O6T Cd1 -175.7(15) . . . . ?
O10E N14P O8V Cd2 -10.7(17) . . . . ?
O9N N14P O8V Cd2 164.9(15) . . . . ?
O1O N5 O3W Cd1 -2(2) . . . . ?
O2O N5 O3W Cd1 -171.4(16) . . . . ?
N7Q C37X O7Z Cd1 -149(5) . . . . ?
C38 C37X O7Z Cd1 33(7) . . . . ?
